data_1574435
loop_
_publ_author_name
'Metherall, Jessica P.'
'Corner, Philip A.'
'McCabe, James F.'
'Probert, Michael R.'
'Hall, Michael J.'

_publ_section_title
;
 High-throughput encapsulated nanodroplet screening for accelerated
 co-crystal discovery
;
_journal_issue 22
_journal_name_full 'Chemical Science'
_journal_page_first 9843
_journal_page_last 9853
_journal_paper_doi 10.1039/D4SC07556K
_journal_volume 16
_journal_year 2025
_chemical_absolute_configuration unk
_chemical_formula_moiety '2(C8 H8 O5), 3(C10 H8 N2), 2(C H3 N O2), 2(H2 O)'
_chemical_formula_sum 'C48 H50 N8 O16'
_chemical_formula_weight 994.96
_chemical_name_systematic 4,4'-bipyridine_methyl_gallate_MeNO2
_space_group_crystal_system monoclinic
_space_group_IT_number 4
_space_group_name_Hall 'P 2yb'
_space_group_name_H-M_alt 'P 1 21 1'
_atom_sites_solution_hydrogens mixed
_atom_sites_solution_primary dual
_audit_block_doi 10.5517/ccdc.csd.cc2kmbsb
_audit_creation_date 2025-02-24
_audit_creation_method
;
Olex2 1.5
(compiled 2021.12.09 svn.r5202d8cf for OlexSys, GUI svn.r6439)
;
_audit_update_record
;
2025-03-04 deposited with the CCDC.	2025-04-22 downloaded from the CCDC.
;
_cell_angle_alpha 90
_cell_angle_beta 99.9370(10)
_cell_angle_gamma 90
_cell_formula_units_Z 2
_cell_length_a 9.68930(10)
_cell_length_b 16.7367(2)
_cell_length_c 15.0094(2)
_cell_measurement_reflns_used 13312
_cell_measurement_temperature 150.00(10)
_cell_measurement_theta_max 74.4730
_cell_measurement_theta_min 2.9840
_cell_volume 2397.51(5)
_computing_cell_refinement 'CrysAlisPro 1.171.43.126a (Rigaku OD, 2024)'
_computing_data_collection 'CrysAlisPro system (CCD 43.126a 64-bit (release 11-06-2024))'
_computing_data_reduction 'CrysAlisPro 1.171.43.126a (Rigaku OD, 2024)'
_computing_molecular_graphics 'Olex2 1.5 (Dolomanov et al., 2009)'
_computing_publication_material 'Olex2 1.5 (Dolomanov et al., 2009)'
_computing_structure_refinement 'SHELXL 2018/3 (Sheldrick, 2015)'
_computing_structure_solution 'SHELXT 2018/2 (Sheldrick, 2018)'
_diffrn_ambient_environment N~2~
_diffrn_ambient_temperature 150.00(10)
_diffrn_detector 'Hybrid Pixel Array Detector'
_diffrn_detector_area_resol_mean 10.0000
_diffrn_detector_type 'HyPix-Arc 100'
_diffrn_measured_fraction_theta_full 1.000
_diffrn_measured_fraction_theta_max 0.946
_diffrn_measurement_details
;
List of Runs (angles in degrees, time in seconds):

  # Type    Start    End  Width  t~exp~   \w     \q     \k     \f   Frames
#--------------------------------------------------------------------------
  1  \w     13.00  76.00   0.50   12.00    --   46.11 -75.00  94.00  126
  2  \w     21.00 111.00   0.50   12.00    --   46.11  75.00-138.00  180
  3  \w    -51.00 -26.00   0.50   12.00    --  -47.61  75.00-138.00   50
  4  \w    -69.00 -44.00   0.50   12.00    --  -47.61 -75.00  94.00   50
  5  \w    -98.00 -36.00   0.50   48.00    --  -92.22  75.00-138.00  124
  6  \w   -154.00 -64.00   0.50   48.00    --  -92.22 -75.00  94.00  180
  7  \w     29.00  62.00   0.50   48.00    --   95.82 -75.00  94.00   66
  8  \w     92.00 117.00   0.50   48.00    --   95.82  75.00-138.00   50
  9  \w    119.00 151.00   0.50   48.00    --  107.32  75.00-138.00   64
 10  \w     60.00  85.00   0.50   48.00    --  107.32 -75.00  94.00   50
 11  \w     74.00 119.00   0.50   12.00    --   46.11 125.00  60.00   90
 12  \w      0.00  26.00   0.50   12.00    --   46.11 -19.00  90.00   52
 13  \w     74.00 120.00   0.50   12.00    --   46.11 125.00-180.00   92
 14  \w    -36.00  -4.00   0.50   12.00    --   46.11 -19.00  90.00   64
 15  \w    -11.00  35.00   0.50   12.00    --  -47.61  19.00-150.00   92
 16  \w   -116.00 -72.00   0.50   48.00    --  -92.22 -45.00   0.00   88
 17  \w    -35.00 -10.00   0.50   48.00    --  -92.22  30.00-150.00   50
 18  \w    -35.00 -10.00   0.50   48.00    --  -92.22  30.00  30.00   50
 19  \w   -169.00 -78.00   0.50   48.00    --  -92.22 -61.00 -30.00  182
 20  \w    -51.00 -12.00   0.50   48.00    --  -92.22  45.00-120.00   78
 21  \w   -164.00-108.00   0.50   48.00    --  -92.22 -95.00-180.00  112
 22  \w    -35.00 -10.00   0.50   48.00    --  -92.22  30.00  90.00   50
 23  \w   -132.00 -74.00   0.50   48.00    --  -92.22 -45.00 -90.00  116
 24  \w    -35.00  -9.00   0.50   48.00    --  -92.22  30.00 -60.00   52
 25  \w   -165.00-139.00   0.50   48.00    --  -92.22 -45.00   0.00   52
 26  \w    -34.00  -9.00   0.50   48.00    --  -92.22  30.00   0.00   50
 27  \w     65.00 123.00   0.50   48.00    --   95.82  30.00 -30.00  116
 28  \w    135.00 168.00   0.50   48.00    --   95.82  45.00 150.00   66
 29  \w     17.00  51.00   0.50   48.00    --   95.82 -45.00 120.00   68
 30  \w     76.00 107.00   0.50   48.00    --   95.82  45.00 150.00   62
 31  \w    142.00 167.00   0.50   48.00    --   95.82  77.00 150.00   50
 32  \w     69.00 100.00   0.50   48.00    --   95.82 -77.00-180.00   62
 33  \w     25.00  56.00   0.50   48.00    --   95.82 -77.00-180.00   62
 34  \w     70.00 122.00   0.50   48.00    --   95.82  77.00 150.00  104
 35  \w     20.00  66.00   0.50   48.00    --   95.82 -61.00  30.00   92
 36  \w    136.00 175.00   0.50   48.00    --   95.82  30.00 -30.00   78
 37  \w    126.00 175.00   0.50   48.00    --  107.32  30.00   0.00   98
 38  \w     79.00 107.00   0.50   48.00    --  107.32  30.00   0.00   56
 39  \w     48.00 103.00   0.50   48.00    --  107.32 -95.00  30.00  110
 40  \w     36.00  86.00   0.50   48.00    --  107.32 -95.00 -90.00  100
 41  \w     39.00  65.00   0.50   48.00    --  107.32 -61.00 -60.00   52
 42  \w     93.00 134.00   0.50   48.00    --  107.32  61.00 -90.00   82
 43  \w     37.00 105.00   0.50   48.00    --  107.32 -77.00 120.00  136
;
_diffrn_measurement_device 'four-circle diffractometer'
_diffrn_measurement_device_type 'XtaLAB Synergy, Single source at home/near, HyPix-Arc 100'
_diffrn_measurement_method '\w scans'
_diffrn_orient_matrix_type 'CrysAlisPro convention (1999,Acta A55,543-557)'
_diffrn_orient_matrix_UB_11 0.0990291000
_diffrn_orient_matrix_UB_12 0.0706435000
_diffrn_orient_matrix_UB_13 0.0302739000
_diffrn_orient_matrix_UB_21 0.0989508000
_diffrn_orient_matrix_UB_22 -0.0287939000
_diffrn_orient_matrix_UB_23 -0.0634206000
_diffrn_orient_matrix_UB_31 -0.0802979000
_diffrn_orient_matrix_UB_32 0.0515331000
_diffrn_orient_matrix_UB_33 -0.0769415000
_diffrn_radiation_monochromator mirror
_diffrn_radiation_probe x-ray
_diffrn_radiation_type 'Cu K\a'
_diffrn_radiation_wavelength 1.54184
_diffrn_reflns_av_R_equivalents 0.0367
_diffrn_reflns_av_unetI/netI 0.0365
_diffrn_reflns_Laue_measured_fraction_full 1.000
_diffrn_reflns_Laue_measured_fraction_max 0.946
_diffrn_reflns_limit_h_max 12
_diffrn_reflns_limit_h_min -12
_diffrn_reflns_limit_k_max 20
_diffrn_reflns_limit_k_min -20
_diffrn_reflns_limit_l_max 18
_diffrn_reflns_limit_l_min -18
_diffrn_reflns_number 29451
_diffrn_reflns_point_group_measured_fraction_full 0.999
_diffrn_reflns_point_group_measured_fraction_max 0.925
_diffrn_reflns_theta_full 67.684
_diffrn_reflns_theta_max 77.183
_diffrn_reflns_theta_min 2.989
_diffrn_source 'micro-focus sealed X-ray tube'
_diffrn_source_target Cu
_diffrn_source_type 'PhotonJet (Cu) X-ray Source'
_exptl_absorpt_coefficient_mu 0.884
_exptl_absorpt_correction_T_max 1.000
_exptl_absorpt_correction_T_min 0.945
_exptl_absorpt_correction_type gaussian
_exptl_absorpt_process_details
;
CrysAlisPro 1.171.43.126a (Rigaku Oxford Diffraction, 2024)
Numerical absorption correction based on gaussian integration over
a multifaceted crystal model
Empirical absorption correction using spherical harmonics,
implemented in SCALE3 ABSPACK scaling algorithm.
;
_exptl_crystal_colour 'clear light colourless'
_exptl_crystal_colour_lustre clear
_exptl_crystal_colour_modifier light
_exptl_crystal_colour_primary colourless
_exptl_crystal_density_diffrn 1.378
_exptl_crystal_description block
_exptl_crystal_F_000 1044
_exptl_crystal_preparation
;
Crystallised from a saturated solution of 4,4'-bipyridine, 
and methyl gallate (2:1) in MeNO2,
;
_exptl_crystal_recrystallization_method 'High-throughput screening via the ENaCt protocol using SPT Labtech mosquito.'
_exptl_crystal_size_max 0.06
_exptl_crystal_size_mid 0.048
_exptl_crystal_size_min 0.038
_refine_diff_density_max 0.322
_refine_diff_density_min -0.255
_refine_diff_density_rms 0.048
_refine_ls_abs_structure_details
;
 Flack x determined using 3634 quotients [(I+)-(I-)]/[(I+)+(I-)]
 (Parsons, Flack and Wagner, Acta Cryst. B69 (2013) 249-259).
;
_refine_ls_abs_structure_Flack 0.46(7)
_refine_ls_extinction_method none
_refine_ls_goodness_of_fit_ref 1.040
_refine_ls_hydrogen_treatment constr
_refine_ls_matrix_type full
_refine_ls_number_parameters 665
_refine_ls_number_reflns 9408
_refine_ls_number_restraints 484
_refine_ls_restrained_S_all 1.014
_refine_ls_R_factor_all 0.0481
_refine_ls_R_factor_gt 0.0428
_refine_ls_shift/su_max 0.000
_refine_ls_shift/su_mean 0.000
_refine_ls_structure_factor_coef Fsqd
_refine_ls_weighting_details 'w=1/[\s^2^(Fo^2^)+(0.0739P)^2^+0.4269P] where P=(Fo^2^+2Fc^2^)/3'
_refine_ls_weighting_scheme calc
_refine_ls_wR_factor_gt 0.1164
_refine_ls_wR_factor_ref 0.1200
_reflns_Friedel_coverage 0.888
_reflns_Friedel_fraction_full 0.997
_reflns_Friedel_fraction_max 0.902
_reflns_number_gt 8525
_reflns_number_total 9408
_reflns_threshold_expression 'I > 2\s(I)'
_cod_data_source_file d4sc07556k2.cif
_cod_data_source_block 44bipyridine_methyl_gallate_meno2_h2o
_cod_depositor_comments 'Adding full bibliography for 1574434--1574463.cif.'
_cod_database_code 1574435
_shelx_shelxl_version_number 2018/3
_chemical_oxdiff_formula 'C48 H50 N8 O16'
_shelx_space_group_comment
;
The symmetry employed for this shelxl refinement is uniquely defined
by the following loop, which should always be used as a source of
symmetry information in preference to the above space-group names.
They are only intended as comments.
;
_shelx_estimated_absorpt_t_max 0.967
_shelx_estimated_absorpt_t_min 0.949
_olex2_refinement_description
;
1. Fixed Uiso
 At 1.2 times of:
  All C(H) groups
 At 1.5 times of:
  All C(H,H,H) groups, All O(H) groups, All O(H,H) groups
2. Rigid body (RIGU) restrains
 All non-hydrogen atoms
 with sigma for 1-2 distances of 0.004 and sigma for 1-3 distances of 0.004
3.a Free rotating group:
 O1S(H1Sa,H1Sb), O2S(H2Sa,H2Sb)
3.b Aromatic/amide H refined with riding coordinates:
 C2A(H2A), C2B(H2Ba), C2C(H2C), C2D(H2Da), C2E(H2E), C3A(H3A), C3C(H3C),
 C3E(H3E), C4A(H4A), C4C(H4C), C4E(H4E), C5A(H5A), C5C(H5C), C5E(H5E), C6B(H6B),
  C6D(H6D), C7A(H7A), C7C(H7C), C7E(H7E), C8A(H8A), C8C(H8C), C8E(H8E),
 C9A(H9A), C9C(H9C), C9E(H9E), C10A(H10A), C10C(H10C), C10E(H10E)
3.c Idealised Me refined as rotating group:
 C1F(H1Fa,H1Fb,H1Fc), C1G(H1Ga,H1Gb,H1Gc), C8B(H8Ba,H8Bb,H8Bc), C8D(H8Da,H8Db,
 H8Dc)
3.d Idealised tetrahedral OH refined as rotating group:
 O1B(H1B), O1D(H1D), O2B(H2B), O2D(H2D), O3B(H3B), O3D(H3D)
;
_olex2_exptl_crystal_mounting_method
'Crystal mounted using inert oil from the encapsulation crystallisation technique onto a MiTeGen Kapton micromount.'
_olex2_submission_original_sample_id 4,4'-bipyridine_methyl_gallate_MeNO2
_olex2_submission_special_instructions 'No special instructions were received'
_oxdiff_exptl_absorpt_empirical_details
;
Empirical correction (ABSPACK) includes:
- Absorption correction using spherical harmonics
- Frame scaling
;
_oxdiff_exptl_absorpt_empirical_full_max 2.213
_oxdiff_exptl_absorpt_empirical_full_min 0.443

loop_
_space_group_symop_operation_xyz
'x, y, z'
'-x, y+1/2, -z'

loop_
_atom_site_label
_atom_site_type_symbol
_atom_site_fract_x
_atom_site_fract_y
_atom_site_fract_z
_atom_site_U_iso_or_equiv
_atom_site_adp_type
_atom_site_occupancy
_atom_site_site_symmetry_order
_atom_site_calc_flag
_atom_site_refinement_flags_posn
_atom_site_refinement_flags_adp
_atom_site_refinement_flags_occupancy
_atom_site_disorder_assembly
_atom_site_disorder_group
O1B O 0.1986(3) 0.35147(14) 0.66449(15) 0.0319(5) Uani 1 1 d . . . . .
H1B H 0.200401 0.306803 0.690181 0.048 Uiso 1 1 calc R U . . .
O1D O 0.3358(3) 0.37235(14) 0.29588(16) 0.0322(5) Uani 1 1 d . . . . .
H1D H 0.353019 0.336116 0.260661 0.048 Uiso 1 1 calc R U . . .
O1F O 0.5547(3) 0.3106(2) 1.0148(2) 0.0630(9) Uani 1 1 d . . . . .
O1G O 0.0089(3) 0.70697(19) 0.1107(2) 0.0517(7) Uani 1 1 d . . . . .
O1S O 0.2152(4) 0.62436(17) 0.5137(2) 0.0603(9) Uani 1 1 d G . . . .
H1SA H 0.240179 0.673926 0.524138 0.091 Uiso 1 1 d G U . . .
H1SB H 0.252991 0.610800 0.467384 0.091 Uiso 1 1 d G U . . .
O2B O 0.2017(2) 0.49700(14) 0.60387(14) 0.0304(5) Uani 1 1 d . . . . .
H2B H 0.199991 0.545761 0.590458 0.046 Uiso 1 1 calc R U . . .
O2D O 0.2918(2) 0.50270(13) 0.39440(14) 0.0284(5) Uani 1 1 d . . . . .
H2D H 0.288193 0.454059 0.407602 0.043 Uiso 1 1 calc R U . . .
O2F O 0.4820(4) 0.2836(2) 0.8757(2) 0.0600(8) Uani 1 1 d . . . . .
O2G O -0.0659(3) 0.6825(2) -0.0296(2) 0.0601(8) Uani 1 1 d . . . . .
O2S O 0.2576(4) 0.37396(17) 0.47914(19) 0.0563(8) Uani 1 1 d G . . . .
H2SA H 0.286599 0.324719 0.480380 0.085 Uiso 1 1 d G U . . .
H2SB H 0.242019 0.382900 0.533639 0.085 Uiso 1 1 d G U . . .
O3B O 0.1532(3) 0.62546(14) 0.70248(16) 0.0327(5) Uani 1 1 d . . . . .
H3B H 0.138677 0.661566 0.738622 0.049 Uiso 1 1 calc R U . . .
O3D O 0.2998(3) 0.64756(13) 0.33253(15) 0.0300(5) Uani 1 1 d . . . . .
H3D H 0.319690 0.691645 0.311152 0.045 Uiso 1 1 calc R U . . .
O4B O 0.0849(3) 0.37812(16) 0.98479(17) 0.0416(6) Uani 1 1 d . . . . .
O4D O 0.4094(3) 0.61564(16) 0.01090(17) 0.0387(6) Uani 1 1 d . . . . .
O5B O 0.0534(3) 0.51002(16) 0.99533(17) 0.0388(6) Uani 1 1 d . . . . .
O5D O 0.4523(3) 0.48430(16) 0.00748(17) 0.0411(6) Uani 1 1 d . . . . .
N1A N 0.8798(3) 0.27795(19) 0.2426(2) 0.0351(7) Uani 1 1 d . . . . .
N1C N 0.7611(4) 0.28951(19) 0.4730(2) 0.0425(8) Uani 1 1 d . . . . .
N1E N 0.6693(3) 0.30221(18) 0.7078(2) 0.0357(7) Uani 1 1 d . . . . .
N1F N 0.4695(3) 0.2805(2) 0.9550(2) 0.0433(7) Uani 1 1 d . . . . .
N1G N 0.0202(3) 0.7093(2) 0.0318(2) 0.0399(7) Uani 1 1 d . . . . .
N2A N 0.8183(3) 0.69786(17) 0.29262(19) 0.0307(6) Uani 1 1 d . . . . .
N2C N 0.7251(4) 0.7096(2) 0.5248(2) 0.0474(8) Uani 1 1 d . . . . .
N2E N 0.6171(3) 0.72271(18) 0.7600(2) 0.0351(6) Uani 1 1 d . . . . .
C1A C 0.8526(3) 0.4439(2) 0.2653(2) 0.0262(6) Uani 1 1 d . . . . .
C1B C 0.1224(3) 0.46215(19) 0.8627(2) 0.0256(6) Uani 1 1 d . . . . .
C1C C 0.7468(3) 0.4550(2) 0.4950(2) 0.0290(7) Uani 1 1 d . . . . .
C1D C 0.3760(3) 0.5347(2) 0.1361(2) 0.0261(6) Uani 1 1 d . . . . .
C1E C 0.6488(3) 0.4689(2) 0.7251(2) 0.0268(6) Uani 1 1 d . . . . .
C1F C 0.3455(4) 0.2420(3) 0.9797(3) 0.0510(10) Uani 1 1 d . . . . .
H1FA H 0.373134 0.210850 1.035214 0.076 Uiso 1 1 calc R U . . .
H1FB H 0.302945 0.206503 0.930684 0.076 Uiso 1 1 calc R U . . .
H1FC H 0.277562 0.282968 0.989807 0.076 Uiso 1 1 calc R U . . .
C1G C 0.1464(4) 0.7471(3) 0.0075(3) 0.0530(10) Uani 1 1 d . . . . .
H1GA H 0.185723 0.785091 0.054776 0.080 Uiso 1 1 calc R U . . .
H1GB H 0.121068 0.775350 -0.050202 0.080 Uiso 1 1 calc R U . . .
H1GC H 0.216146 0.705852 0.001713 0.080 Uiso 1 1 calc R U . . .
C2A C 0.9672(3) 0.4030(2) 0.3100(2) 0.0346(7) Uani 1 1 d . . . . .
H2A H 1.038512 0.430380 0.349926 0.041 Uiso 1 1 calc R U . . .
C2B C 0.1482(3) 0.3972(2) 0.8089(2) 0.0266(6) Uani 1 1 d . . . . .
H2BA H 0.147397 0.344422 0.832034 0.032 Uiso 1 1 calc R U . . .
C2C C 0.8621(4) 0.4135(2) 0.5345(3) 0.0398(8) Uani 1 1 d . . . . .
H2C H 0.939254 0.440318 0.569746 0.048 Uiso 1 1 calc R U . . .
C2D C 0.3724(3) 0.45659(19) 0.1700(2) 0.0251(6) Uani 1 1 d . . . . .
H2DA H 0.389738 0.412214 0.134092 0.030 Uiso 1 1 calc R U . . .
C2E C 0.5431(3) 0.4256(2) 0.6737(2) 0.0347(7) Uani 1 1 d . . . . .
H2E H 0.461481 0.451632 0.643031 0.042 Uiso 1 1 calc R U . . .
C3A C 0.9775(4) 0.3216(2) 0.2963(3) 0.0404(8) Uani 1 1 d . . . . .
H3A H 1.058605 0.294777 0.326584 0.048 Uiso 1 1 calc R U . . .
C3B C 0.1747(3) 0.4096(2) 0.7230(2) 0.0260(6) Uani 1 1 d . . . . .
C3C C 0.8649(4) 0.3314(2) 0.5223(3) 0.0463(9) Uani 1 1 d . . . . .
H3C H 0.945528 0.303071 0.550674 0.056 Uiso 1 1 calc R U . . .
C3D C 0.3434(3) 0.44483(19) 0.2558(2) 0.0242(6) Uani 1 1 d . . . . .
C3E C 0.5573(4) 0.3435(2) 0.6674(3) 0.0372(8) Uani 1 1 d . . . . .
H3E H 0.482778 0.314635 0.632090 0.045 Uiso 1 1 calc R U . . .
C4A C 0.7683(4) 0.3196(2) 0.2005(2) 0.0361(7) Uani 1 1 d . . . . .
H4A H 0.696463 0.290825 0.162596 0.043 Uiso 1 1 calc R U . . .
C4B C 0.1753(3) 0.4881(2) 0.6890(2) 0.0245(6) Uani 1 1 d . . . . .
C4C C 0.6495(4) 0.3320(2) 0.4348(3) 0.0421(8) Uani 1 1 d . . . . .
H4C H 0.573418 0.304183 0.399705 0.050 Uiso 1 1 calc R U . . .
C4D C 0.3191(3) 0.50999(19) 0.3100(2) 0.0242(6) Uani 1 1 d . . . . .
C4E C 0.7709(4) 0.3453(2) 0.7562(3) 0.0430(9) Uani 1 1 d . . . . .
H4E H 0.852521 0.318101 0.785082 0.052 Uiso 1 1 calc R U . . .
C5A C 0.7510(3) 0.4007(2) 0.2085(2) 0.0330(7) Uani 1 1 d . . . . .
H5A H 0.670905 0.426712 0.175742 0.040 Uiso 1 1 calc R U . . .
C5B C 0.1497(3) 0.55322(19) 0.7428(2) 0.0254(6) Uani 1 1 d . . . . .
C5C C 0.6380(4) 0.4138(2) 0.4432(2) 0.0362(7) Uani 1 1 d . . . . .
H5C H 0.556871 0.441204 0.413841 0.043 Uiso 1 1 calc R U . . .
C5D C 0.3234(3) 0.58767(19) 0.2757(2) 0.0236(6) Uani 1 1 d . . . . .
C5E C 0.7652(4) 0.4274(2) 0.7671(3) 0.0397(8) Uani 1 1 d . . . . .
H5E H 0.840629 0.454812 0.803190 0.048 Uiso 1 1 calc R U . . .
C6A C 0.8398(3) 0.5317(2) 0.2761(2) 0.0265(6) Uani 1 1 d . . . . .
C6B C 0.1231(3) 0.5402(2) 0.8295(2) 0.0271(6) Uani 1 1 d . . . . .
H6B H 0.105495 0.584065 0.866103 0.032 Uiso 1 1 calc R U . . .
C6C C 0.7391(3) 0.5429(2) 0.5060(2) 0.0281(7) Uani 1 1 d . . . . .
C6D C 0.3502(3) 0.6000(2) 0.1887(2) 0.0263(6) Uani 1 1 d . . . . .
H6D H 0.350852 0.652657 0.165115 0.032 Uiso 1 1 calc R U . . .
C6E C 0.6382(3) 0.5568(2) 0.7363(2) 0.0262(6) Uani 1 1 d . . . . .
C7A C 0.9581(3) 0.5807(2) 0.2954(2) 0.0338(7) Uani 1 1 d . . . . .
H7A H 1.049296 0.558035 0.303912 0.041 Uiso 1 1 calc R U . . .
C7B C 0.0875(3) 0.4444(2) 0.9530(2) 0.0288(7) Uani 1 1 d . . . . .
C7C C 0.8590(4) 0.5902(2) 0.5206(3) 0.0395(8) Uani 1 1 d . . . . .
H7C H 0.949068 0.566729 0.524014 0.047 Uiso 1 1 calc R U . . .
C7D C 0.4121(3) 0.5504(2) 0.0464(2) 0.0290(7) Uani 1 1 d . . . . .
C7E C 0.5092(3) 0.59661(19) 0.7215(2) 0.0319(7) Uani 1 1 d . . . . .
H7E H 0.424991 0.567557 0.702814 0.038 Uiso 1 1 calc R U . . .
C8A C 0.9415(4) 0.6623(2) 0.3020(2) 0.0348(7) Uani 1 1 d . . . . .
H8A H 1.023227 0.694604 0.313983 0.042 Uiso 1 1 calc R U . . .
C8B C 0.0048(4) 0.4975(3) 1.0788(2) 0.0435(9) Uani 1 1 d . . . . .
H8BA H 0.074432 0.466422 1.119750 0.065 Uiso 1 1 calc R U . . .
H8BB H -0.084072 0.468212 1.067361 0.065 Uiso 1 1 calc R U . . .
H8BC H -0.009233 0.549211 1.106457 0.065 Uiso 1 1 calc R U . . .
C8C C 0.8453(5) 0.6722(2) 0.5300(3) 0.0496(10) Uani 1 1 d . . . . .
H8C H 0.928509 0.703287 0.540971 0.060 Uiso 1 1 calc R U . . .
C8D C 0.4961(4) 0.4955(3) -0.0790(3) 0.0462(9) Uani 1 1 d . . . . .
H8DA H 0.568537 0.536931 -0.073517 0.069 Uiso 1 1 calc R U . . .
H8DB H 0.415536 0.511855 -0.124051 0.069 Uiso 1 1 calc R U . . .
H8DC H 0.534056 0.445205 -0.097998 0.069 Uiso 1 1 calc R U . . .
C8E C 0.5047(4) 0.6781(2) 0.7343(2) 0.0362(7) Uani 1 1 d . . . . .
H8E H 0.415766 0.703645 0.724011 0.043 Uiso 1 1 calc R U . . .
C9A C 0.7037(3) 0.6520(2) 0.2750(2) 0.0363(8) Uani 1 1 d . . . . .
H9A H 0.614322 0.676851 0.267707 0.044 Uiso 1 1 calc R U . . .
C9C C 0.6090(4) 0.6656(2) 0.5102(3) 0.0445(9) Uani 1 1 d . . . . .
H9C H 0.521243 0.691825 0.506319 0.053 Uiso 1 1 calc R U . . .
C9E C 0.7402(4) 0.6862(2) 0.7740(3) 0.0423(9) Uani 1 1 d . . . . .
H9E H 0.821780 0.717498 0.792767 0.051 Uiso 1 1 calc R U . . .
C10A C 0.7102(3) 0.5703(2) 0.2669(2) 0.0335(7) Uani 1 1 d . . . . .
H10A H 0.626118 0.539971 0.255120 0.040 Uiso 1 1 calc R U . . .
C10C C 0.6103(4) 0.5831(2) 0.5003(2) 0.0370(7) Uani 1 1 d . . . . .
H10C H 0.524791 0.554036 0.489870 0.044 Uiso 1 1 calc R U . . .
C10E C 0.7564(4) 0.6048(2) 0.7628(3) 0.0397(8) Uani 1 1 d . . . . .
H10E H 0.847297 0.581632 0.772984 0.048 Uiso 1 1 calc R U . . .

loop_
_atom_site_aniso_label
_atom_site_aniso_U_11
_atom_site_aniso_U_22
_atom_site_aniso_U_33
_atom_site_aniso_U_23
_atom_site_aniso_U_13
_atom_site_aniso_U_12
O1B 0.0416(12) 0.0206(12) 0.0347(12) -0.0012(9) 0.0096(10) 0.0015(10)
O1D 0.0449(13) 0.0176(12) 0.0359(12) -0.0007(9) 0.0118(10) -0.0026(10)
O1F 0.0538(18) 0.0482(19) 0.078(2) -0.0145(16) -0.0135(15) 0.0024(14)
O1G 0.0653(18) 0.0449(16) 0.0467(15) 0.0003(12) 0.0152(13) -0.0043(13)
O1S 0.121(3) 0.0221(13) 0.0496(15) -0.0027(11) 0.0475(17) -0.0075(16)
O2B 0.0390(12) 0.0207(13) 0.0323(11) 0.0010(9) 0.0085(9) -0.0002(10)
O2D 0.0377(11) 0.0166(12) 0.0325(11) 0.0003(9) 0.0107(9) -0.0025(9)
O2F 0.076(2) 0.0557(19) 0.0535(17) -0.0062(14) 0.0247(15) -0.0039(16)
O2G 0.0568(17) 0.059(2) 0.0593(17) -0.0175(15) -0.0041(14) 0.0053(15)
O2S 0.117(3) 0.0196(13) 0.0403(13) 0.0007(10) 0.0366(15) -0.0022(14)
O3B 0.0468(14) 0.0169(12) 0.0359(12) 0.0005(9) 0.0115(10) 0.0004(10)
O3D 0.0406(12) 0.0157(11) 0.0358(11) -0.0028(9) 0.0125(9) -0.0016(9)
O4B 0.0587(15) 0.0274(13) 0.0431(13) 0.0044(11) 0.0211(12) -0.0020(12)
O4D 0.0481(13) 0.0297(13) 0.0405(13) 0.0055(11) 0.0137(10) -0.0008(11)
O5B 0.0519(14) 0.0303(14) 0.0387(13) -0.0011(11) 0.0200(11) 0.0029(11)
O5D 0.0605(16) 0.0277(13) 0.0406(13) 0.0035(11) 0.0236(12) 0.0074(12)
N1A 0.0466(17) 0.0242(15) 0.0352(15) 0.0030(11) 0.0092(12) -0.0018(12)
N1C 0.064(2) 0.0224(15) 0.0412(16) 0.0000(13) 0.0106(14) 0.0014(14)
N1E 0.0428(16) 0.0235(16) 0.0425(16) 0.0015(12) 0.0120(12) -0.0008(12)
N1F 0.0397(16) 0.0329(16) 0.0548(19) -0.0075(14) 0.0014(14) 0.0089(13)
N1G 0.0428(17) 0.0317(15) 0.0460(16) -0.0008(13) 0.0103(13) 0.0060(13)
N2A 0.0344(14) 0.0214(14) 0.0364(14) 0.0006(11) 0.0061(11) -0.0015(11)
N2C 0.072(2) 0.0218(15) 0.0530(19) -0.0045(14) 0.0240(17) -0.0048(15)
N2E 0.0455(17) 0.0223(15) 0.0386(15) 0.0010(12) 0.0108(12) -0.0004(12)
C1A 0.0268(15) 0.0250(16) 0.0281(15) 0.0019(12) 0.0083(12) -0.0008(12)
C1B 0.0202(13) 0.0210(15) 0.0348(15) -0.0009(12) 0.0024(11) -0.0031(12)
C1C 0.0383(18) 0.0220(16) 0.0279(15) -0.0017(12) 0.0090(13) -0.0009(13)
C1D 0.0219(14) 0.0260(17) 0.0301(15) 0.0009(12) 0.0033(11) 0.0009(12)
C1E 0.0273(15) 0.0235(16) 0.0293(15) 0.0017(12) 0.0043(11) 0.0010(12)
C1F 0.039(2) 0.050(2) 0.065(3) 0.005(2) 0.0121(17) 0.0080(18)
C1G 0.046(2) 0.056(3) 0.061(3) 0.008(2) 0.0210(18) 0.0109(19)
C2A 0.0341(16) 0.0233(15) 0.0440(18) 0.0060(13) 0.0004(13) -0.0023(12)
C2B 0.0239(14) 0.0200(16) 0.0351(15) 0.0016(12) 0.0032(11) 0.0006(12)
C2C 0.0396(18) 0.0271(17) 0.050(2) 0.0005(15) -0.0008(15) -0.0004(13)
C2D 0.0211(14) 0.0203(15) 0.0334(15) -0.0032(12) 0.0028(11) -0.0002(12)
C2E 0.0283(15) 0.0258(16) 0.0487(19) -0.0059(14) 0.0025(13) 0.0015(12)
C3A 0.0454(19) 0.0232(16) 0.049(2) 0.0081(14) -0.0008(15) 0.0046(14)
C3B 0.0224(14) 0.0207(16) 0.0340(16) -0.0032(13) 0.0021(11) -0.0006(12)
C3C 0.053(2) 0.0303(18) 0.053(2) 0.0053(16) 0.0015(17) 0.0101(16)
C3D 0.0205(13) 0.0166(15) 0.0341(15) 0.0002(12) 0.0003(11) -0.0010(11)
C3E 0.0366(17) 0.0255(17) 0.049(2) -0.0091(14) 0.0057(14) -0.0014(13)
C4A 0.0396(17) 0.0272(16) 0.0414(17) -0.0077(14) 0.0068(13) -0.0048(14)
C4B 0.0201(13) 0.0235(16) 0.0296(14) -0.0005(12) 0.0035(11) -0.0001(11)
C4C 0.051(2) 0.0247(17) 0.048(2) -0.0081(15) 0.0030(16) -0.0051(14)
C4D 0.0208(13) 0.0204(16) 0.0303(14) -0.0011(12) 0.0016(11) -0.0025(12)
C4E 0.0388(18) 0.0241(17) 0.062(2) 0.0092(15) -0.0033(16) 0.0060(13)
C5A 0.0275(14) 0.0276(16) 0.0439(17) -0.0051(14) 0.0059(12) -0.0027(12)
C5B 0.0224(14) 0.0197(15) 0.0334(15) -0.0005(12) 0.0026(12) -0.0022(12)
C5C 0.0341(16) 0.0269(16) 0.0461(19) -0.0057(14) 0.0029(13) -0.0016(12)
C5D 0.0195(14) 0.0165(15) 0.0344(15) -0.0021(12) 0.0037(11) -0.0005(11)
C5E 0.0329(16) 0.0247(16) 0.056(2) 0.0023(15) -0.0072(15) 0.0005(13)
C6A 0.0293(15) 0.0239(16) 0.0275(15) 0.0003(12) 0.0085(12) -0.0038(12)
C6B 0.0225(14) 0.0225(16) 0.0360(16) -0.0046(13) 0.0042(12) -0.0015(12)
C6C 0.0317(17) 0.0249(16) 0.0281(15) -0.0004(13) 0.0061(13) -0.0053(13)
C6D 0.0229(14) 0.0207(15) 0.0348(15) 0.0029(12) 0.0039(11) -0.0010(12)
C6E 0.0289(15) 0.0211(16) 0.0286(15) 0.0003(12) 0.0048(12) -0.0028(12)
C7A 0.0282(15) 0.0237(15) 0.0496(19) -0.0076(14) 0.0073(13) -0.0012(12)
C7B 0.0238(14) 0.0291(17) 0.0329(16) -0.0028(13) 0.0034(12) -0.0022(13)
C7C 0.0394(17) 0.0302(18) 0.050(2) -0.0118(15) 0.0106(15) -0.0055(13)
C7D 0.0263(15) 0.0248(16) 0.0360(16) 0.0019(13) 0.0053(12) 0.0005(12)
C7E 0.0277(14) 0.0218(14) 0.0461(18) 0.0054(13) 0.0060(12) -0.0021(11)
C8A 0.0300(15) 0.0248(16) 0.0501(19) -0.0065(14) 0.0083(13) -0.0048(12)
C8B 0.054(2) 0.042(2) 0.0391(19) -0.0019(17) 0.0209(16) 0.0031(18)
C8C 0.062(2) 0.0300(19) 0.060(2) -0.0167(17) 0.0208(19) -0.0173(17)
C8D 0.058(2) 0.046(2) 0.041(2) 0.0023(18) 0.0235(17) 0.0007(19)
C8E 0.0360(16) 0.0231(15) 0.0504(19) 0.0082(14) 0.0099(14) 0.0019(13)
C9A 0.0286(15) 0.0249(16) 0.053(2) 0.0026(14) -0.0007(14) 0.0012(12)
C9C 0.059(2) 0.0247(17) 0.052(2) 0.0042(15) 0.0146(17) 0.0082(15)
C9E 0.0380(17) 0.0251(17) 0.060(2) -0.0058(16) -0.0015(15) -0.0066(14)
C10A 0.0268(14) 0.0237(15) 0.0474(19) 0.0047(13) -0.0009(13) -0.0010(12)
C10C 0.0407(17) 0.0260(16) 0.0446(18) -0.0001(14) 0.0079(14) 0.0017(13)
C10E 0.0293(15) 0.0250(16) 0.062(2) -0.0050(15) -0.0001(14) 0.0014(13)

loop_
_atom_type_symbol
_atom_type_description
_atom_type_scat_dispersion_real
_atom_type_scat_dispersion_imag
_atom_type_scat_source
C C 0.0181 0.0091 'International Tables Vol C Tables 4.2.6.8 and 6.1.1.4'
H H 0.0000 0.0000 'International Tables Vol C Tables 4.2.6.8 and 6.1.1.4'
N N 0.0311 0.0180 'International Tables Vol C Tables 4.2.6.8 and 6.1.1.4'
O O 0.0492 0.0322 'International Tables Vol C Tables 4.2.6.8 and 6.1.1.4'

loop_
_citation_id
_citation_doi
_citation_year
1 10.26434/chemrxiv-2024-40s32 2024

loop_
_exptl_crystal_face_index_h
_exptl_crystal_face_index_k
_exptl_crystal_face_index_l
_exptl_crystal_face_perp_dist
-1 2 -1 0.0200
1 -2 1 0.0209
1 -1 -1 0.0188
-1 1 1 0.0197
-1 -2 -1 0.0014
1 2 1 0.0469
-1 -2 1 0.0165
0 1 1 0.0383
0 1 0 0.0413
1 2 -1 0.0478
0 1 -1 0.0305
0 -1 1 0.0275

loop_
_geom_angle_atom_site_label_1
_geom_angle_atom_site_label_2
_geom_angle_atom_site_label_3
_geom_angle
_geom_angle_site_symmetry_1
_geom_angle_site_symmetry_3
_geom_angle_publ_flag
C3B O1B H1B 109.5 . . ?
C3D O1D H1D 109.5 . . ?
H1SA O1S H1SB 104.6 . . ?
C4B O2B H2B 109.5 . . ?
C4D O2D H2D 109.5 . . ?
H2SA O2S H2SB 104.5 . . ?
C5B O3B H3B 109.5 . . ?
C5D O3D H3D 109.5 . . ?
C7B O5B C8B 116.2(3) . . ?
C7D O5D C8D 116.0(3) . . ?
C3A N1A C4A 115.1(3) . . ?
C4C N1C C3C 115.7(3) . . ?
C4E N1E C3E 115.6(3) . . ?
O1F N1F C1F 118.4(4) . . ?
O2F N1F O1F 122.3(4) . . ?
O2F N1F C1F 119.3(4) . . ?
O1G N1G O2G 124.4(4) . . ?
O1G N1G C1G 118.4(3) . . ?
O2G N1G C1G 117.3(4) . . ?
C8A N2A C9A 117.8(3) . . ?
C8C N2C C9C 117.5(3) . . ?
C8E N2E C9E 117.4(3) . . ?
C2A C1A C5A 117.8(3) . . ?
C2A C1A C6A 120.9(3) . . ?
C5A C1A C6A 121.2(3) . . ?
C2B C1B C7B 117.6(3) . . ?
C6B C1B C2B 120.5(3) . . ?
C6B C1B C7B 121.9(3) . . ?
C2C C1C C5C 118.7(3) . . ?
C2C C1C C6C 120.7(3) . . ?
C5C C1C C6C 120.6(3) . . ?
C2D C1D C7D 121.4(3) . . ?
C6D C1D C2D 120.3(3) . . ?
C6D C1D C7D 118.2(3) . . ?
C2E C1E C5E 117.4(3) . . ?
C2E C1E C6E 121.7(3) . . ?
C5E C1E C6E 120.9(3) . . ?
N1F C1F H1FA 109.5 . . ?
N1F C1F H1FB 109.5 . . ?
N1F C1F H1FC 109.5 . . ?
H1FA C1F H1FB 109.5 . . ?
H1FA C1F H1FC 109.5 . . ?
H1FB C1F H1FC 109.5 . . ?
N1G C1G H1GA 109.5 . . ?
N1G C1G H1GB 109.5 . . ?
N1G C1G H1GC 109.5 . . ?
H1GA C1G H1GB 109.5 . . ?
H1GA C1G H1GC 109.5 . . ?
H1GB C1G H1GC 109.5 . . ?
C1A C2A H2A 120.4 . . ?
C1A C2A C3A 119.3(3) . . ?
C3A C2A H2A 120.4 . . ?
C1B C2B H2BA 119.9 . . ?
C3B C2B C1B 120.3(3) . . ?
C3B C2B H2BA 119.9 . . ?
C1C C2C H2C 120.7 . . ?
C1C C2C C3C 118.7(3) . . ?
C3C C2C H2C 120.7 . . ?
C1D C2D H2DA 120.2 . . ?
C3D C2D C1D 119.5(3) . . ?
C3D C2D H2DA 120.2 . . ?
C1E C2E H2E 120.4 . . ?
C1E C2E C3E 119.2(3) . . ?
C3E C2E H2E 120.4 . . ?
N1A C3A C2A 124.2(3) . . ?
N1A C3A H3A 117.9 . . ?
C2A C3A H3A 117.9 . . ?
O1B C3B C2B 125.4(3) . . ?
O1B C3B C4B 115.0(3) . . ?
C2B C3B C4B 119.6(3) . . ?
N1C C3C C2C 124.2(4) . . ?
N1C C3C H3C 117.9 . . ?
C2C C3C H3C 117.9 . . ?
O1D C3D C2D 125.1(3) . . ?
O1D C3D C4D 114.1(3) . . ?
C2D C3D C4D 120.8(3) . . ?
N1E C3E C2E 124.2(3) . . ?
N1E C3E H3E 117.9 . . ?
C2E C3E H3E 117.9 . . ?
N1A C4A H4A 117.7 . . ?
N1A C4A C5A 124.7(3) . . ?
C5A C4A H4A 117.7 . . ?
O2B C4B C3B 117.2(3) . . ?
O2B C4B C5B 122.6(3) . . ?
C5B C4B C3B 120.2(3) . . ?
N1C C4C H4C 118.0 . . ?
N1C C4C C5C 124.0(3) . . ?
C5C C4C H4C 118.0 . . ?
O2D C4D C3D 123.7(3) . . ?
O2D C4D C5D 117.0(3) . . ?
C5D C4D C3D 119.3(3) . . ?
N1E C4E H4E 117.9 . . ?
N1E C4E C5E 124.1(3) . . ?
C5E C4E H4E 117.9 . . ?
C1A C5A H5A 120.5 . . ?
C4A C5A C1A 118.9(3) . . ?
C4A C5A H5A 120.5 . . ?
O3B C5B C4B 114.5(3) . . ?
O3B C5B C6B 125.6(3) . . ?
C6B C5B C4B 119.9(3) . . ?
C1C C5C H5C 120.6 . . ?
C4C C5C C1C 118.7(3) . . ?
C4C C5C H5C 120.6 . . ?
O3D C5D C4D 115.7(3) . . ?
O3D C5D C6D 123.9(3) . . ?
C6D C5D C4D 120.3(3) . . ?
C1E C5E C4E 119.4(3) . . ?
C1E C5E H5E 120.3 . . ?
C4E C5E H5E 120.3 . . ?
C7A C6A C1A 121.5(3) . . ?
C10A C6A C1A 122.5(3) . . ?
C10A C6A C7A 116.0(3) . . ?
C1B C6B H6B 120.2 . . ?
C5B C6B C1B 119.6(3) . . ?
C5B C6B H6B 120.2 . . ?
C7C C6C C1C 121.6(3) . . ?
C7C C6C C10C 116.4(3) . . ?
C10C C6C C1C 121.9(3) . . ?
C1D C6D H6D 120.1 . . ?
C5D C6D C1D 119.7(3) . . ?
C5D C6D H6D 120.1 . . ?
C7E C6E C1E 122.1(3) . . ?
C10E C6E C1E 122.1(3) . . ?
C10E C6E C7E 115.8(3) . . ?
C6A C7A H7A 120.2 . . ?
C8A C7A C6A 119.6(3) . . ?
C8A C7A H7A 120.2 . . ?
O4B C7B O5B 122.8(3) . . ?
O4B C7B C1B 124.6(3) . . ?
O5B C7B C1B 112.6(3) . . ?
C6C C7C H7C 120.5 . . ?
C8C C7C C6C 119.1(4) . . ?
C8C C7C H7C 120.5 . . ?
O4D C7D O5D 122.4(3) . . ?
O4D C7D C1D 124.9(3) . . ?
O5D C7D C1D 112.7(3) . . ?
C6E C7E H7E 120.1 . . ?
C8E C7E C6E 119.9(3) . . ?
C8E C7E H7E 120.1 . . ?
N2A C8A C7A 123.6(3) . . ?
N2A C8A H8A 118.2 . . ?
C7A C8A H8A 118.2 . . ?
O5B C8B H8BA 109.5 . . ?
O5B C8B H8BB 109.5 . . ?
O5B C8B H8BC 109.5 . . ?
H8BA C8B H8BB 109.5 . . ?
H8BA C8B H8BC 109.5 . . ?
H8BB C8B H8BC 109.5 . . ?
N2C C8C C7C 124.4(4) . . ?
N2C C8C H8C 117.8 . . ?
C7C C8C H8C 117.8 . . ?
O5D C8D H8DA 109.5 . . ?
O5D C8D H8DB 109.5 . . ?
O5D C8D H8DC 109.5 . . ?
H8DA C8D H8DB 109.5 . . ?
H8DA C8D H8DC 109.5 . . ?
H8DB C8D H8DC 109.5 . . ?
N2E C8E C7E 123.7(3) . . ?
N2E C8E H8E 118.2 . . ?
C7E C8E H8E 118.2 . . ?
N2A C9A H9A 118.7 . . ?
N2A C9A C10A 122.6(3) . . ?
C10A C9A H9A 118.7 . . ?
N2C C9C H9C 118.5 . . ?
N2C C9C C10C 123.0(4) . . ?
C10C C9C H9C 118.5 . . ?
N2E C9E H9E 118.2 . . ?
N2E C9E C10E 123.6(3) . . ?
C10E C9E H9E 118.2 . . ?
C6A C10A H10A 119.8 . . ?
C9A C10A C6A 120.3(3) . . ?
C9A C10A H10A 119.8 . . ?
C6C C10C H10C 120.2 . . ?
C9C C10C C6C 119.5(3) . . ?
C9C C10C H10C 120.2 . . ?
C6E C10E H10E 120.2 . . ?
C9E C10E C6E 119.7(3) . . ?
C9E C10E H10E 120.2 . . ?

loop_
_geom_bond_atom_site_label_1
_geom_bond_atom_site_label_2
_geom_bond_distance
_geom_bond_site_symmetry_2
_geom_bond_publ_flag
O1B H1B 0.8400 . ?
O1B C3B 1.357(4) . ?
O1D H1D 0.8400 . ?
O1D C3D 1.362(4) . ?
O1F N1F 1.218(4) . ?
O1G N1G 1.207(4) . ?
O1S H1SA 0.8707 . ?
O1S H1SB 0.8691 . ?
O2B H2B 0.8400 . ?
O2B C4B 1.354(4) . ?
O2D H2D 0.8400 . ?
O2D C4D 1.344(4) . ?
O2F N1F 1.218(5) . ?
O2G N1G 1.218(4) . ?
O2S H2SA 0.8698 . ?
O2S H2SB 0.8701 . ?
O3B H3B 0.8400 . ?
O3B C5B 1.355(4) . ?
O3D H3D 0.8400 . ?
O3D C5D 1.361(4) . ?
O4B C7B 1.210(4) . ?
O4D C7D 1.214(4) . ?
O5B C7B 1.338(4) . ?
O5B C8B 1.427(4) . ?
O5D C7D 1.340(4) . ?
O5D C8D 1.445(4) . ?
N1A C3A 1.347(5) . ?
N1A C4A 1.348(5) . ?
N1C C3C 1.339(6) . ?
N1C C4C 1.338(5) . ?
N1E C3E 1.340(5) . ?
N1E C4E 1.331(5) . ?
N1F C1F 1.467(6) . ?
N1G C1G 1.478(6) . ?
N2A C8A 1.319(5) . ?
N2A C9A 1.339(4) . ?
N2C C8C 1.313(6) . ?
N2C C9C 1.331(6) . ?
N2E C8E 1.322(5) . ?
N2E C9E 1.324(5) . ?
C1A C2A 1.377(5) . ?
C1A C5A 1.389(5) . ?
C1A C6A 1.485(5) . ?
C1B C2B 1.401(5) . ?
C1B C6B 1.399(5) . ?
C1B C7B 1.483(5) . ?
C1C C2C 1.361(5) . ?
C1C C5C 1.382(5) . ?
C1C C6C 1.484(3) . ?
C1D C2D 1.406(5) . ?
C1D C6D 1.395(5) . ?
C1D C7D 1.471(4) . ?
C1E C2E 1.377(5) . ?
C1E C5E 1.381(5) . ?
C1E C6E 1.486(5) . ?
C1F H1FA 0.9800 . ?
C1F H1FB 0.9800 . ?
C1F H1FC 0.9800 . ?
C1G H1GA 0.9800 . ?
C1G H1GB 0.9800 . ?
C1G H1GC 0.9800 . ?
C2A H2A 0.9500 . ?
C2A C3A 1.385(5) . ?
C2B H2BA 0.9500 . ?
C2B C3B 1.373(5) . ?
C2C H2C 0.9500 . ?
C2C C3C 1.388(5) . ?
C2D H2DA 0.9500 . ?
C2D C3D 1.378(4) . ?
C2E H2E 0.9500 . ?
C2E C3E 1.385(5) . ?
C3A H3A 0.9500 . ?
C3B C4B 1.410(5) . ?
C3C H3C 0.9500 . ?
C3D C4D 1.404(4) . ?
C3E H3E 0.9500 . ?
C4A H4A 0.9500 . ?
C4A C5A 1.376(5) . ?
C4B C5B 1.404(4) . ?
C4C H4C 0.9500 . ?
C4C C5C 1.381(5) . ?
C4D C5D 1.402(4) . ?
C4E H4E 0.9500 . ?
C4E C5E 1.385(5) . ?
C5A H5A 0.9500 . ?
C5B C6B 1.386(5) . ?
C5C H5C 0.9500 . ?
C5D C6D 1.390(4) . ?
C5E H5E 0.9500 . ?
C6A C7A 1.399(5) . ?
C6A C10A 1.399(5) . ?
C6B H6B 0.9500 . ?
C6C C7C 1.392(5) . ?
C6C C10C 1.408(5) . ?
C6D H6D 0.9500 . ?
C6E C7E 1.400(5) . ?
C6E C10E 1.399(5) . ?
C7A H7A 0.9500 . ?
C7A C8A 1.380(5) . ?
C7C H7C 0.9500 . ?
C7C C8C 1.387(6) . ?
C7E H7E 0.9500 . ?
C7E C8E 1.379(5) . ?
C8A H8A 0.9500 . ?
C8B H8BA 0.9800 . ?
C8B H8BB 0.9800 . ?
C8B H8BC 0.9800 . ?
C8C H8C 0.9500 . ?
C8D H8DA 0.9800 . ?
C8D H8DB 0.9800 . ?
C8D H8DC 0.9800 . ?
C8E H8E 0.9500 . ?
C9A H9A 0.9500 . ?
C9A C10A 1.374(5) . ?
C9C H9C 0.9500 . ?
C9C C10C 1.389(5) . ?
C9E H9E 0.9500 . ?
C9E C10E 1.385(5) . ?
C10A H10A 0.9500 . ?
C10C H10C 0.9500 . ?
C10E H10E 0.9500 . ?

loop_
_geom_torsion_atom_site_label_1
_geom_torsion_atom_site_label_2
_geom_torsion_atom_site_label_3
_geom_torsion_atom_site_label_4
_geom_torsion
_geom_torsion_site_symmetry_1
_geom_torsion_site_symmetry_2
_geom_torsion_site_symmetry_3
_geom_torsion_site_symmetry_4
_geom_torsion_publ_flag
O1B C3B C4B O2B -1.2(4) . . . . ?
O1B C3B C4B C5B 179.0(3) . . . . ?
O1D C3D C4D O2D 0.6(4) . . . . ?
O1D C3D C4D C5D -179.6(3) . . . . ?
O2B C4B C5B O3B 0.2(4) . . . . ?
O2B C4B C5B C6B 179.9(3) . . . . ?
O2D C4D C5D O3D 0.3(4) . . . . ?
O2D C4D C5D C6D -179.6(2) . . . . ?
O3B C5B C6B C1B 179.9(3) . . . . ?
O3D C5D C6D C1D 178.6(3) . . . . ?
N1A C4A C5A C1A -1.6(6) . . . . ?
N1C C4C C5C C1C -0.9(6) . . . . ?
N1E C4E C5E C1E -0.8(7) . . . . ?
N2A C9A C10A C6A -0.8(6) . . . . ?
N2C C9C C10C C6C 0.1(6) . . . . ?
N2E C9E C10E C6E -0.8(6) . . . . ?
C1A C2A C3A N1A -1.6(6) . . . . ?
C1A C6A C7A C8A 177.9(3) . . . . ?
C1A C6A C10A C9A -178.1(3) . . . . ?
C1B C2B C3B O1B -178.8(3) . . . . ?
C1B C2B C3B C4B -0.2(4) . . . . ?
C1C C2C C3C N1C 0.6(6) . . . . ?
C1C C6C C7C C8C 179.8(3) . . . . ?
C1C C6C C10C C9C -179.3(3) . . . . ?
C1D C2D C3D O1D 179.5(3) . . . . ?
C1D C2D C3D C4D -0.7(4) . . . . ?
C1E C2E C3E N1E -0.6(6) . . . . ?
C1E C6E C7E C8E 178.9(3) . . . . ?
C1E C6E C10E C9E -178.6(4) . . . . ?
C2A C1A C5A C4A 0.9(5) . . . . ?
C2A C1A C6A C7A 28.9(5) . . . . ?
C2A C1A C6A C10A -151.7(3) . . . . ?
C2B C1B C6B C5B 0.0(4) . . . . ?
C2B C1B C7B O4B 3.0(5) . . . . ?
C2B C1B C7B O5B -174.8(3) . . . . ?
C2B C3B C4B O2B -179.9(3) . . . . ?
C2B C3B C4B C5B 0.3(4) . . . . ?
C2C C1C C5C C4C 1.2(5) . . . . ?
C2C C1C C6C C7C 27.9(4) . . . . ?
C2C C1C C6C C10C -153.4(3) . . . . ?
C2D C1D C6D C5D 1.3(4) . . . . ?
C2D C1D C7D O4D 175.5(3) . . . . ?
C2D C1D C7D O5D -5.9(4) . . . . ?
C2D C3D C4D O2D -179.3(3) . . . . ?
C2D C3D C4D C5D 0.5(4) . . . . ?
C2E C1E C5E C4E 0.0(6) . . . . ?
C2E C1E C6E C7E 20.9(5) . . . . ?
C2E C1E C6E C10E -159.5(3) . . . . ?
C3A N1A C4A C5A 0.8(5) . . . . ?
C3B C4B C5B O3B 180.0(3) . . . . ?
C3B C4B C5B C6B -0.3(4) . . . . ?
C3C N1C C4C C5C 0.5(6) . . . . ?
C3D C4D C5D O3D -179.5(3) . . . . ?
C3D C4D C5D C6D 0.6(4) . . . . ?
C3E N1E C4E C5E 0.9(6) . . . . ?
C4A N1A C3A C2A 0.9(6) . . . . ?
C4B C5B C6B C1B 0.2(4) . . . . ?
C4C N1C C3C C2C -0.4(6) . . . . ?
C4D C5D C6D C1D -1.5(4) . . . . ?
C4E N1E C3E C2E -0.2(6) . . . . ?
C5A C1A C2A C3A 0.6(5) . . . . ?
C5A C1A C6A C7A -149.9(3) . . . . ?
C5A C1A C6A C10A 29.6(5) . . . . ?
C5C C1C C2C C3C -1.0(5) . . . . ?
C5C C1C C6C C7C -150.9(3) . . . . ?
C5C C1C C6C C10C 27.7(4) . . . . ?
C5E C1E C2E C3E 0.7(5) . . . . ?
C5E C1E C6E C7E -158.3(3) . . . . ?
C5E C1E C6E C10E 21.3(5) . . . . ?
C6A C1A C2A C3A -178.1(3) . . . . ?
C6A C1A C5A C4A 179.6(3) . . . . ?
C6A C7A C8A N2A 1.2(6) . . . . ?
C6B C1B C2B C3B 0.1(4) . . . . ?
C6B C1B C7B O4B 179.8(3) . . . . ?
C6B C1B C7B O5B 2.1(4) . . . . ?
C6C C1C C2C C3C -179.9(3) . . . . ?
C6C C1C C5C C4C -180.0(3) . . . . ?
C6C C7C C8C N2C -1.1(6) . . . . ?
C6D C1D C2D C3D -0.2(4) . . . . ?
C6D C1D C7D O4D -6.7(5) . . . . ?
C6D C1D C7D O5D 171.8(3) . . . . ?
C6E C1E C2E C3E -178.5(3) . . . . ?
C6E C1E C5E C4E 179.2(4) . . . . ?
C6E C7E C8E N2E 0.2(6) . . . . ?
C7A C6A C10A C9A 1.4(5) . . . . ?
C7B C1B C2B C3B 177.0(3) . . . . ?
C7B C1B C6B C5B -176.8(3) . . . . ?
C7C C6C C10C C9C -0.6(5) . . . . ?
C7D C1D C2D C3D 177.5(3) . . . . ?
C7D C1D C6D C5D -176.5(3) . . . . ?
C7E C6E C10E C9E 0.9(5) . . . . ?
C8A N2A C9A C10A 0.4(5) . . . . ?
C8B O5B C7B O4B -3.8(5) . . . . ?
C8B O5B C7B C1B 174.0(3) . . . . ?
C8C N2C C9C C10C -0.1(6) . . . . ?
C8D O5D C7D O4D 1.5(5) . . . . ?
C8D O5D C7D C1D -177.1(3) . . . . ?
C8E N2E C9E C10E 0.3(6) . . . . ?
C9A N2A C8A C7A -0.6(5) . . . . ?
C9C N2C C8C C7C 0.6(6) . . . . ?
C9E N2E C8E C7E 0.0(5) . . . . ?
C10A C6A C7A C8A -1.5(5) . . . . ?
C10C C6C C7C C8C 1.1(5) . . . . ?
C10E C6E C7E C8E -0.7(5) . . . . ?

loop_
_exptl_oxdiff_crystal_face_indexfrac_h
_exptl_oxdiff_crystal_face_indexfrac_k
_exptl_oxdiff_crystal_face_indexfrac_l
_exptl_oxdiff_crystal_face_x
_exptl_oxdiff_crystal_face_y
_exptl_oxdiff_crystal_face_z
-0.9997 2.0011 -0.9986 0.0121 -0.0932 0.2602
0.9997 -2.0011 0.9986 -0.0121 0.0932 -0.2602
0.9969 -1.0034 -1.0015 -0.0025 0.1910 -0.0547
-0.9969 1.0034 1.0015 0.0025 -0.1910 0.0547
-1.0034 -1.9949 -0.9916 -0.2703 0.0210 0.0541
1.0034 1.9949 0.9916 0.2703 -0.0210 -0.0541
-0.9997 -1.9936 1.0067 -0.2094 -0.1054 -0.0999
0.0028 0.9996 0.9974 0.1011 -0.0918 -0.0255
0.0009 0.9990 -0.0018 0.0706 -0.0286 0.0515
1.0006 1.9939 -0.5071 0.2246 0.0738 0.0614
-0.0009 0.9984 -1.0009 0.0401 0.0346 0.1285
0.0005 -0.9996 0.9996 -0.0403 -0.0346 -0.1285
